data_8101028
loop_
_publ_author_name
'Zheng, Yue-Qing'
'Zhou, Lin-Xia'
'Lin, Jian-Li'
'Zhang, Sun-Wei'

_publ_section_title
;
Crystal structure of tris(nitrato-O,O')-bis(1,10-phenanthroline-N,N')-
yttrium(III), Y(phen)~2~(NO~3~)~3~
;
_journal_issue 3
_journal_name_full 'Zeitschrift f\"ur Kristallographie - New Crystal Structures'
_journal_page_first 357
_journal_page_last 358
_journal_volume 216
_journal_year 2001
_chemical_formula_structural 'Y(phen)2 (NO3)3'
_chemical_formula_sum 'C24 H16 N7 O9 Y'
_chemical_formula_weight 635.35
_space_group_IT_number 15
_symmetry_cell_setting monoclinic
_symmetry_space_group_name_Hall '-C 2yc'
_symmetry_space_group_name_H-M 'C 1 2/c 1'
_cell_angle_alpha 90.00
_cell_angle_beta 100.513(9)
_cell_angle_gamma 90.00
_cell_formula_units_Z 4
_cell_length_a 11.1400(10)
_cell_length_b 17.8590(10)
_cell_length_c 12.9980(10)
_cell_measurement_temperature 293(2)
_cell_volume 2542.5(3)
_diffrn_ambient_temperature 293(2)
_exptl_crystal_density_diffrn 1.660
_cod_original_sg_symbol_H-M 'C 2/c'
_cod_database_code 8101028

loop_
_symmetry_equiv_pos_as_xyz
'x, y, z'
'-x, y, -z+1/2'
'x+1/2, y+1/2, z'
'-x+1/2, y+1/2, -z+1/2'
'-x, -y, -z'
'x, -y, z-1/2'
'-x+1/2, -y+1/2, -z'
'x+1/2, -y+1/2, z-1/2'

loop_
_atom_site_label
_atom_site_type_symbol
_atom_site_fract_x
_atom_site_fract_y
_atom_site_fract_z
_atom_site_U_iso_or_equiv
_atom_site_adp_type
_atom_site_occupancy
_atom_site_calc_flag
_atom_site_refinement_flags
_atom_site_disorder_assembly
_atom_site_disorder_group
Y Y 0.5000 0.32463(2) 0.2500 0.03009(14) Uani 1 d S . .
O1 O 0.4857(2) 0.44784(13) 0.16630(18) 0.0556(6) Uani 1 d . . .
O2 O 0.5000 0.55325(19) 0.2500 0.1011(16) Uani 1 d S . .
O3 O 0.29275(19) 0.36822(12) 0.25449(15) 0.0447(5) Uani 1 d . . .
O4 O 0.3209(2) 0.33478(12) 0.10162(15) 0.0453(5) Uani 1 d . . .
O5 O 0.1433(2) 0.37560(17) 0.1220(2) 0.0743(8) Uani 1 d . . .
N1 N 0.5000 0.4852(2) 0.2500 0.0566(11) Uani 1 d S . .
N2 N 0.2482(2) 0.35945(14) 0.1575(2) 0.0435(6) Uani 1 d . . .
N3 N 0.3715(2) 0.20567(12) 0.23486(16) 0.0342(5) Uani 1 d . . .
N4 N 0.5553(2) 0.28058(13) 0.08278(16) 0.0353(5) Uani 1 d . . .
C1 C 0.3348(3) 0.16867(17) 0.1462(2) 0.0431(7) Uani 1 d . . .
H1 H 0.3399 0.1925 0.0835 0.058(3) Uiso 1 calc R . .
C2 C 0.2892(3) 0.09613(18) 0.1423(3) 0.0524(8) Uani 1 d . . .
H2 H 0.2660 0.0720 0.0784 0.058(3) Uiso 1 calc R . .
C3 C 0.2788(4) 0.06076(18) 0.2325(3) 0.0570(9) Uani 1 d . . .
H3 H 0.2502 0.0118 0.2310 0.058(3) Uiso 1 calc R . .
C4 C 0.3116(3) 0.09854(17) 0.3283(2) 0.0453(7) Uani 1 d . . .
C5 C 0.3587(2) 0.17117(15) 0.3258(2) 0.0342(6) Uani 1 d . . .
C6 C 0.2973(4) 0.06683(19) 0.4265(3) 0.0599(10) Uani 1 d . . .
H6 H 0.2672 0.0184 0.4287 0.058(3) Uiso 1 calc R . .
C7 C 0.6732(3) 0.10610(19) -0.0154(3) 0.0580(9) Uani 1 d . . .
H7 H 0.6846 0.0846 -0.0781 0.058(3) Uiso 1 calc R . .
C8 C 0.6248(3) 0.17984(17) -0.0160(2) 0.0397(6) Uani 1 d . . .
C9 C 0.6058(2) 0.21170(15) 0.0780(2) 0.0320(6) Uani 1 d . . .
C10 C 0.5952(3) 0.2231(2) -0.1069(2) 0.0484(8) Uani 1 d . . .
H10 H 0.6071 0.2041 -0.1708 0.058(3) Uiso 1 calc R . .
C11 C 0.5492(3) 0.2928(2) -0.1012(2) 0.0508(8) Uani 1 d . . .
H11 H 0.5311 0.3224 -0.1609 0.058(3) Uiso 1 calc R . .
C12 C 0.5291(3) 0.31998(18) -0.0052(2) 0.0444(7) Uani 1 d . . .
H12 H 0.4960 0.3676 -0.0026 0.058(3) Uiso 1 calc R . .

loop_
_atom_site_aniso_label
_atom_site_aniso_U_11
_atom_site_aniso_U_22
_atom_site_aniso_U_33
_atom_site_aniso_U_23
_atom_site_aniso_U_13
_atom_site_aniso_U_12
Y 0.0409(2) 0.02391(19) 0.02601(19) 0.000 0.00765(14) 0.000
O1 0.0613(15) 0.0389(13) 0.0637(15) 0.0133(11) 0.0036(12) -0.0020(11)
O2 0.096(3) 0.0241(18) 0.172(5) 0.000 -0.007(3) 0.000
O3 0.0484(12) 0.0488(13) 0.0375(11) -0.0006(10) 0.0097(10) 0.0016(10)
O4 0.0564(13) 0.0449(12) 0.0337(10) 0.0004(9) 0.0058(9) 0.0026(11)
O5 0.0440(14) 0.090(2) 0.0818(18) 0.0027(16) -0.0080(13) 0.0063(14)
N1 0.042(2) 0.0259(19) 0.097(4) 0.000 0.000(2) 0.000
N2 0.0427(15) 0.0370(14) 0.0480(15) 0.0061(12) 0.0006(13) -0.0029(12)
N3 0.0455(14) 0.0295(11) 0.0273(11) -0.0021(9) 0.0057(10) -0.0045(11)
N4 0.0457(14) 0.0359(13) 0.0247(11) 0.0026(10) 0.0078(10) 0.0040(11)
C1 0.0594(19) 0.0374(16) 0.0323(14) -0.0037(13) 0.0073(13) -0.0070(15)
C2 0.074(2) 0.0408(18) 0.0431(17) -0.0137(15) 0.0114(16) -0.0180(17)
C3 0.084(3) 0.0326(17) 0.058(2) -0.0101(15) 0.0208(19) -0.0173(17)
C4 0.062(2) 0.0321(15) 0.0440(17) -0.0020(13) 0.0169(15) -0.0088(15)
C5 0.0419(15) 0.0284(13) 0.0336(13) -0.0010(12) 0.0100(11) -0.0005(13)
C6 0.093(3) 0.0377(18) 0.053(2) 0.0051(15) 0.0251(19) -0.0181(18)
C7 0.088(3) 0.0469(19) 0.0438(18) -0.0132(15) 0.0250(18) 0.0087(18)
C8 0.0465(16) 0.0411(16) 0.0330(14) -0.0045(14) 0.0116(12) -0.0015(15)
C9 0.0370(15) 0.0299(14) 0.0300(13) -0.0013(11) 0.0081(11) -0.0011(12)
C10 0.058(2) 0.063(2) 0.0249(14) -0.0046(14) 0.0102(14) 0.0006(17)
C11 0.066(2) 0.058(2) 0.0294(15) 0.0108(14) 0.0101(15) 0.0055(17)
C12 0.0597(19) 0.0420(17) 0.0324(14) 0.0049(14) 0.0108(13) 0.0060(16)

loop_
_geom_bond_atom_site_label_1
_geom_bond_atom_site_label_2
_geom_bond_distance
_geom_bond_site_symmetry_2
_geom_bond_publ_flag
Y O1 2.447(2) 2_655 ?
Y O1 2.447(2) . ?
Y O3 2.447(2) 2_655 ?
Y O3 2.447(2) . ?
Y N4 2.492(2) . ?
Y N4 2.492(2) 2_655 ?
Y O4 2.516(2) 2_655 ?
Y O4 2.516(2) . ?
Y N3 2.549(2) . ?
Y N3 2.549(2) 2_655 ?
Y N1 2.868(4) . ?
Y N2 2.910(3) 2_655 ?
O1 N1 1.261(3) . ?
O2 N1 1.215(5) . ?
O3 N2 1.278(3) . ?
O4 N2 1.261(3) . ?
O5 N2 1.211(3) . ?
N1 O1 1.261(3) 2_655 ?
N3 C1 1.327(3) . ?
N3 C5 1.363(3) . ?
N4 C12 1.329(3) . ?
N4 C9 1.359(3) . ?
C1 C2 1.389(4) . ?
C1 H1 0.9300 . ?
C2 C3 1.355(5) . ?
C2 H2 0.9300 . ?
C3 C4 1.404(4) . ?
C3 H3 0.9300 . ?
C4 C5 1.402(4) . ?
C4 C6 1.432(4) . ?
C5 C9 1.437(4) 2_655 ?
C6 C7 1.340(5) 2_655 ?
C6 H6 0.9300 . ?
C7 C6 1.340(5) 2_655 ?
C7 C8 1.422(4) . ?
C7 H7 0.9300 . ?
C8 C9 1.399(4) . ?
C8 C10 1.399(4) . ?
C9 C5 1.437(4) 2_655 ?
C10 C11 1.354(5) . ?
C10 H10 0.9300 . ?
C11 C12 1.394(4) . ?
C11 H11 0.9300 . ?
C12 H12 0.9300 . ?
